data_7048973
loop_
_publ_author_name
'Furan, Sinas'
'Hupf, Emanuel'
'Boidol, Julian'
'Br\"unig, Julian'
'Lork, Enno'
'Mebs, Stefan'
'Beckmann, Jens'

_publ_section_title
;
 Transition metal complexes of antimony centered ligands based upon
 acenaphthyl scaffolds. Coordination non-innocent or not?
;
_journal_issue 14
_journal_name_full 'Dalton transactions (Cambridge, England : 2003)'
_journal_page_first 4504
_journal_page_last 4513
_journal_paper_doi 10.1039/c9dt00088g
_journal_volume 48
_journal_year 2019
_chemical_formula_moiety 'C48 H36 Cl2 Cu P2 Sb'
_chemical_formula_sum 'C48 H36 Cl2 Cu P2 Sb'
_chemical_formula_weight 930.90
_space_group_crystal_system monoclinic
_space_group_IT_number 14
_space_group_name_Hall '-P 2yn'
_space_group_name_H-M_alt 'P 1 21/n 1'
_symmetry_space_group_name_Hall '-P 2yn'
_symmetry_space_group_name_H-M 'P 1 21/n 1'
_atom_sites_solution_hydrogens geom
_audit_creation_date 2019-01-25
_audit_creation_method
;
Olex2 1.2
(compiled 2018.05.29 svn.r3508 for OlexSys, GUI svn.r5506)
;
_audit_update_record
;
2019-02-05 deposited with the CCDC.
2019-02-07 downloaded from the CCDC.
;
_cell_angle_alpha 90
_cell_angle_beta 92.8360(10)
_cell_angle_gamma 90
_cell_formula_units_Z 4
_cell_length_a 10.0628(3)
_cell_length_b 20.5532(5)
_cell_length_c 18.5737(5)
_cell_measurement_reflns_used 9838
_cell_measurement_temperature 100.0
_cell_measurement_theta_max 27.52
_cell_measurement_theta_min 2.26
_cell_volume 3836.76(18)
_computing_molecular_graphics 'Olex2 (Dolomanov et al., 2009)'
_computing_publication_material 'Olex2 (Dolomanov et al., 2009)'
_computing_structure_refinement 'XL (Sheldrick, 2008)'
_diffrn_ambient_temperature 100.0
_diffrn_detector 'Bruker PHOTON area detector'
_diffrn_detector_area_resol_mean 7.9
_diffrn_detector_type 'CMOS area detector'
_diffrn_measured_fraction_theta_full 0.999
_diffrn_measured_fraction_theta_max 0.999
_diffrn_measurement_device 'three-circle diffractometer'
_diffrn_measurement_device_type 'Bruker D8 Venture area detector'
_diffrn_measurement_method '\w and \f scans'
_diffrn_radiation_monochromator 'mirror optics'
_diffrn_radiation_probe x-ray
_diffrn_radiation_type MoK\a
_diffrn_radiation_wavelength 0.71073
_diffrn_reflns_av_R_equivalents 0.0501
_diffrn_reflns_av_unetI/netI 0.0222
_diffrn_reflns_Laue_measured_fraction_full 0.999
_diffrn_reflns_Laue_measured_fraction_max 0.999
_diffrn_reflns_limit_h_max 13
_diffrn_reflns_limit_h_min -13
_diffrn_reflns_limit_k_max 26
_diffrn_reflns_limit_k_min -26
_diffrn_reflns_limit_l_max 24
_diffrn_reflns_limit_l_min -24
_diffrn_reflns_number 85742
_diffrn_reflns_point_group_measured_fraction_full 0.999
_diffrn_reflns_point_group_measured_fraction_max 0.999
_diffrn_reflns_theta_full 25.242
_diffrn_reflns_theta_max 27.539
_diffrn_reflns_theta_min 2.256
_diffrn_source 'microfocus sealed X-ray tube'
_diffrn_source_type 'Incoatec I\ms'
_diffrn_standards_number 0
_exptl_absorpt_coefficient_mu 1.517
_exptl_absorpt_correction_T_max 0.7476
_exptl_absorpt_correction_T_min 0.6906
_exptl_absorpt_correction_type multi-scan
_exptl_absorpt_process_details
'SADABS-2014/5 (Bruker,2014/5) was used for absorption correction. wR2(int) was 0.0599 before and 0.0417 after correction. The Ratio of minimum to maximum transmission is 0.9238. The \l/2 correction factor is 0.00150.'
_exptl_crystal_colour yellow
_exptl_crystal_colour_primary yellow
_exptl_crystal_density_diffrn 1.612
_exptl_crystal_description block
_exptl_crystal_F_000 1872
_exptl_crystal_size_max 0.085
_exptl_crystal_size_mid 0.05
_exptl_crystal_size_min 0.04
_refine_diff_density_max 1.289
_refine_diff_density_min -0.550
_refine_diff_density_rms 0.103
_refine_ls_extinction_method none
_refine_ls_goodness_of_fit_ref 1.057
_refine_ls_hydrogen_treatment constr
_refine_ls_matrix_type full
_refine_ls_number_parameters 487
_refine_ls_number_reflns 8830
_refine_ls_number_restraints 0
_refine_ls_restrained_S_all 1.057
_refine_ls_R_factor_all 0.0400
_refine_ls_R_factor_gt 0.0302
_refine_ls_shift/su_max 0.001
_refine_ls_shift/su_mean 0.000
_refine_ls_structure_factor_coef Fsqd
_refine_ls_weighting_details 'w=1/[\s^2^(Fo^2^)+(0.0365P)^2^+6.6766P] where P=(Fo^2^+2Fc^2^)/3'
_refine_ls_weighting_scheme calc
_refine_ls_wR_factor_gt 0.0743
_refine_ls_wR_factor_ref 0.0789
_reflns_Friedel_coverage 0.000
_reflns_number_gt 7551
_reflns_number_total 8830
_reflns_threshold_expression 'I > 2\s(I)'
_cod_data_source_file c9dt00088g2.cif
_cod_data_source_block boidolj150505_0m
_cod_depositor_comments 'Adding full bibliography for 7048972--7048977.cif.'
_cod_database_code 7048973
_shelx_shelxl_version_number 2018/3
_shelx_space_group_comment
;
The symmetry employed for this shelxl refinement is uniquely defined
by the following loop, which should always be used as a source of
symmetry information in preference to the above space-group names.
They are only intended as comments.
;
_shelx_estimated_absorpt_t_max 0.942
_shelx_estimated_absorpt_t_min 0.882
_olex2_refinement_description
;
1. Fixed Uiso
 At 1.2 times of:
  All C(H) groups, All C(H,H) groups
2.a Secondary CH2 refined with riding coordinates:
 C3(H3A,H3B), C4(H4A,H4B), C2(H2A,H2B), C1(H1A,H1B)
2.b Aromatic/amide H refined with riding coordinates:
 C46(H46), C47(H47), C24(H24), C25(H25), C42(H42), C41(H41), C17(H17),
 C35(H35), C62(H62), C16(H16), C31(H31), C12(H12), C65(H65), C64(H64), C11(H11),
  C21(H21), C61(H61), C52(H52), C23(H23), C54(H54), C33(H33), C51(H51),
 C32(H32), C22(H22), C55(H55), C53(H53), C34(H34), C63(H63)
;
_olex2_submission_special_instructions 'No special instructions were received'

loop_
_space_group_symop_operation_xyz
'x, y, z'
'-x+1/2, y+1/2, -z+1/2'
'-x, -y, -z'
'x-1/2, -y-1/2, z-1/2'

loop_
_atom_site_label
_atom_site_type_symbol
_atom_site_fract_x
_atom_site_fract_y
_atom_site_fract_z
_atom_site_U_iso_or_equiv
_atom_site_adp_type
_atom_site_occupancy
_atom_site_site_symmetry_order
_atom_site_calc_flag
_atom_site_refinement_flags_posn
C49 C 0.3508(3) 0.20534(12) 0.55925(14) 0.0150(5) Uani 1 1 d .
C46 C 0.5800(3) 0.13708(13) 0.62112(16) 0.0226(6) Uani 1 1 d .
H46 H 0.656111 0.114536 0.640357 0.027 Uiso 1 1 calc R
C48 C 0.4251(3) 0.16015(12) 0.51712(14) 0.0169(5) Uani 1 1 d .
C45 C 0.5104(3) 0.17828(13) 0.66296(15) 0.0193(5) Uani 1 1 d .
C3 C 0.4263(3) 0.25101(14) 0.75301(15) 0.0236(6) Uani 1 1 d .
H3A H 0.368018 0.241196 0.793020 0.028 Uiso 1 1 calc R
H3B H 0.474255 0.292212 0.763734 0.028 Uiso 1 1 calc R
C44 C 0.4001(3) 0.21295(12) 0.63144(14) 0.0155(5) Uani 1 1 d .
C4 C 0.5257(3) 0.19441(14) 0.74186(15) 0.0234(6) Uani 1 1 d .
H4A H 0.617975 0.208222 0.755040 0.028 Uiso 1 1 calc R
H4B H 0.503620 0.156292 0.771589 0.028 Uiso 1 1 calc R
C47 C 0.5355(3) 0.12905(13) 0.54871(15) 0.0198(5) Uani 1 1 d .
H47 H 0.584177 0.100518 0.519590 0.024 Uiso 1 1 calc R
Sb1 Sb 0.12297(2) 0.24489(2) 0.43717(2) 0.01387(5) Uani 1 1 d .
Cu1 Cu 0.31304(3) 0.22670(2) 0.35105(2) 0.01567(8) Uani 1 1 d .
P2 P 0.37795(7) 0.14294(3) 0.42341(4) 0.01519(13) Uani 1 1 d .
Cl2 Cl 0.28774(8) 0.18678(3) 0.23900(4) 0.02683(15) Uani 1 1 d .
Cl1 Cl -0.07724(7) 0.20030(3) 0.48702(4) 0.02515(15) Uani 1 1 d .
P1 P 0.36756(6) 0.33158(3) 0.37207(3) 0.01255(13) Uani 1 1 d .
C18 C 0.2443(2) 0.39658(11) 0.35974(13) 0.0128(5) Uani 1 1 d .
C24 C 0.6156(3) 0.32075(14) 0.55241(16) 0.0235(6) Uani 1 1 d .
H24 H 0.680632 0.291008 0.571337 0.028 Uiso 1 1 calc R
C30 C 0.4909(3) 0.34996(12) 0.30628(14) 0.0164(5) Uani 1 1 d .
C25 C 0.5492(3) 0.30852(13) 0.48658(15) 0.0198(5) Uani 1 1 d .
H25 H 0.569628 0.270390 0.460393 0.024 Uiso 1 1 calc R
C42 C 0.2383(3) 0.29231(13) 0.66146(15) 0.0215(6) Uani 1 1 d .
H42 H 0.200648 0.321878 0.694061 0.026 Uiso 1 1 calc R
C41 C 0.1842(3) 0.28526(13) 0.59041(15) 0.0191(5) Uani 1 1 d .
H41 H 0.107862 0.310348 0.576596 0.023 Uiso 1 1 calc R
C14 C 0.0472(2) 0.45562(12) 0.38828(13) 0.0132(5) Uani 1 1 d .
C20 C 0.4526(2) 0.35164(12) 0.45827(13) 0.0147(5) Uani 1 1 d .
C40 C 0.2351(3) 0.24410(12) 0.53930(14) 0.0148(5) Uani 1 1 d .
C2 C -0.0138(3) 0.56414(12) 0.35419(15) 0.0203(5) Uani 1 1 d .
H2A H -0.052132 0.577167 0.306223 0.024 Uiso 1 1 calc R
H2B H 0.028524 0.602579 0.377836 0.024 Uiso 1 1 calc R
C43 C 0.3461(3) 0.25550(13) 0.68197(14) 0.0186(5) Uani 1 1 d .
C17 C 0.2776(3) 0.44988(12) 0.31829(14) 0.0162(5) Uani 1 1 d .
H17 H 0.358308 0.448259 0.293865 0.019 Uiso 1 1 calc R
C15 C 0.0858(3) 0.50974(12) 0.34735(14) 0.0158(5) Uani 1 1 d .
C1 C -0.1219(3) 0.53555(12) 0.40086(15) 0.0191(5) Uani 1 1 d .
H1A H -0.131719 0.562254 0.444643 0.023 Uiso 1 1 calc R
H1B H -0.208701 0.533877 0.373381 0.023 Uiso 1 1 calc R
C35 C 0.6090(3) 0.38179(14) 0.32512(16) 0.0225(6) Uani 1 1 d .
H35 H 0.628993 0.393958 0.373798 0.027 Uiso 1 1 calc R
C62 C 0.7391(3) 0.10797(15) 0.33852(17) 0.0277(6) Uani 1 1 d .
H62 H 0.818221 0.131814 0.331393 0.033 Uiso 1 1 calc R
C19 C 0.1203(2) 0.39676(11) 0.39511(13) 0.0121(5) Uani 1 1 d .
C10 C 0.0589(2) 0.34611(12) 0.43607(13) 0.0136(5) Uani 1 1 d .
C16 C 0.1985(3) 0.50609(12) 0.31048(14) 0.0171(5) Uani 1 1 d .
H16 H 0.223495 0.540699 0.280061 0.021 Uiso 1 1 calc R
C31 C 0.4630(3) 0.33180(13) 0.23474(15) 0.0226(6) Uani 1 1 d .
H31 H 0.383112 0.309093 0.221844 0.027 Uiso 1 1 calc R
C50 C 0.2559(3) 0.07794(12) 0.42851(15) 0.0176(5) Uani 1 1 d .
C12 C -0.1277(3) 0.41983(13) 0.46151(15) 0.0187(5) Uani 1 1 d .
H12 H -0.207397 0.427044 0.485712 0.022 Uiso 1 1 calc R
C13 C -0.0747(3) 0.46765(12) 0.42083(14) 0.0164(5) Uani 1 1 d .
C65 C 0.5104(3) 0.03741(13) 0.36130(15) 0.0219(6) Uani 1 1 d .
H65 H 0.432837 0.012623 0.369426 0.026 Uiso 1 1 calc R
C64 C 0.6130(3) 0.00983(15) 0.32580(17) 0.0279(6) Uani 1 1 d .
H64 H 0.605231 -0.033662 0.308801 0.034 Uiso 1 1 calc R
C60 C 0.5194(3) 0.10148(13) 0.38542(14) 0.0179(5) Uani 1 1 d .
C11 C -0.0608(3) 0.35891(12) 0.46681(14) 0.0163(5) Uani 1 1 d .
H11 H -0.100700 0.325013 0.493009 0.020 Uiso 1 1 calc R
C21 C 0.4260(3) 0.40810(13) 0.49639(15) 0.0205(5) Uani 1 1 d .
H21 H 0.361749 0.438207 0.477461 0.025 Uiso 1 1 calc R
C61 C 0.6346(3) 0.13653(14) 0.37307(17) 0.0255(6) Uani 1 1 d .
H61 H 0.641729 0.180517 0.388473 0.031 Uiso 1 1 calc R
C52 C 0.1747(3) -0.01851(15) 0.48590(18) 0.0288(7) Uani 1 1 d .
H52 H 0.175975 -0.047269 0.525965 0.035 Uiso 1 1 calc R
C23 C 0.5866(3) 0.37664(15) 0.59048(16) 0.0269(6) Uani 1 1 d .
H23 H 0.630619 0.384845 0.636008 0.032 Uiso 1 1 calc R
C54 C 0.0876(3) 0.01150(15) 0.36825(17) 0.0280(6) Uani 1 1 d .
H54 H 0.029603 0.002905 0.327435 0.034 Uiso 1 1 calc R
C33 C 0.6675(3) 0.37911(15) 0.20125(17) 0.0300(7) Uani 1 1 d .
H33 H 0.727379 0.390073 0.165170 0.036 Uiso 1 1 calc R
C51 C 0.2570(3) 0.03536(13) 0.48733(16) 0.0222(6) Uani 1 1 d .
H51 H 0.314581 0.043511 0.528418 0.027 Uiso 1 1 calc R
C32 C 0.5512(3) 0.34678(14) 0.18276(17) 0.0286(7) Uani 1 1 d .
H32 H 0.531633 0.334708 0.134016 0.034 Uiso 1 1 calc R
C22 C 0.4934(3) 0.42047(15) 0.56210(17) 0.0281(6) Uani 1 1 d .
H22 H 0.475485 0.459237 0.587726 0.034 Uiso 1 1 calc R
C55 C 0.1686(3) 0.06612(14) 0.36925(16) 0.0219(6) Uani 1 1 d .
H55 H 0.164725 0.095420 0.329648 0.026 Uiso 1 1 calc R
C53 C 0.0909(3) -0.03061(15) 0.42673(18) 0.0301(7) Uani 1 1 d .
H53 H 0.035186 -0.067926 0.425835 0.036 Uiso 1 1 calc R
C34 C 0.6974(3) 0.39574(16) 0.27257(17) 0.0286(7) Uani 1 1 d .
H34 H 0.779184 0.416838 0.285416 0.034 Uiso 1 1 calc R
C63 C 0.7267(3) 0.04467(16) 0.31471(17) 0.0286(7) Uani 1 1 d .
H63 H 0.797266 0.024978 0.290456 0.034 Uiso 1 1 calc R

loop_
_atom_site_aniso_label
_atom_site_aniso_U_11
_atom_site_aniso_U_22
_atom_site_aniso_U_33
_atom_site_aniso_U_23
_atom_site_aniso_U_13
_atom_site_aniso_U_12
C49 0.0192(13) 0.0108(11) 0.0149(12) 0.0010(9) -0.0014(10) -0.0015(9)
C46 0.0242(14) 0.0180(13) 0.0245(15) 0.0026(11) -0.0082(11) 0.0050(11)
C48 0.0202(13) 0.0122(11) 0.0181(13) -0.0003(10) -0.0007(10) -0.0003(10)
C45 0.0227(13) 0.0164(12) 0.0179(13) 0.0020(10) -0.0060(10) -0.0009(10)
C3 0.0269(15) 0.0279(15) 0.0154(13) -0.0035(11) -0.0067(11) 0.0031(12)
C44 0.0174(12) 0.0127(11) 0.0162(12) 0.0014(9) -0.0023(10) -0.0022(9)
C4 0.0247(14) 0.0275(14) 0.0171(14) 0.0025(11) -0.0083(11) 0.0037(11)
C47 0.0216(13) 0.0157(12) 0.0220(14) -0.0014(10) -0.0015(11) 0.0039(10)
Sb1 0.01702(9) 0.01056(8) 0.01365(9) 0.00056(6) -0.00298(6) 0.00036(6)
Cu1 0.02273(17) 0.01117(15) 0.01273(15) -0.00138(11) -0.00296(12) 0.00205(12)
P2 0.0193(3) 0.0114(3) 0.0147(3) -0.0011(2) -0.0023(2) 0.0032(2)
Cl2 0.0459(4) 0.0183(3) 0.0158(3) -0.0061(2) -0.0033(3) -0.0005(3)
Cl1 0.0231(3) 0.0203(3) 0.0318(4) 0.0050(3) -0.0018(3) -0.0054(3)
P1 0.0143(3) 0.0108(3) 0.0123(3) -0.0009(2) -0.0015(2) 0.0016(2)
C18 0.0157(12) 0.0105(11) 0.0118(12) -0.0012(9) -0.0032(9) 0.0019(9)
C24 0.0213(14) 0.0242(14) 0.0240(15) 0.0109(11) -0.0079(11) -0.0075(11)
C30 0.0179(12) 0.0144(12) 0.0172(13) 0.0001(10) 0.0031(10) 0.0037(10)
C25 0.0217(13) 0.0154(12) 0.0218(14) 0.0027(10) -0.0033(11) -0.0026(10)
C42 0.0269(14) 0.0185(13) 0.0189(14) -0.0040(10) -0.0021(11) 0.0065(11)
C41 0.0209(13) 0.0169(12) 0.0193(13) 0.0009(10) -0.0021(10) 0.0047(10)
C14 0.0168(12) 0.0115(11) 0.0109(11) -0.0017(9) -0.0027(9) 0.0004(9)
C20 0.0149(12) 0.0165(12) 0.0126(12) 0.0015(9) -0.0009(9) -0.0041(9)
C40 0.0186(12) 0.0134(11) 0.0122(11) 0.0017(9) -0.0019(9) -0.0011(9)
C2 0.0276(14) 0.0132(12) 0.0199(14) 0.0016(10) 0.0006(11) 0.0075(10)
C43 0.0230(14) 0.0174(12) 0.0153(13) -0.0008(10) -0.0014(10) -0.0013(10)
C17 0.0182(12) 0.0141(12) 0.0164(12) 0.0003(10) 0.0011(10) 0.0002(10)
C15 0.0217(13) 0.0114(11) 0.0137(12) 0.0003(9) -0.0042(10) 0.0024(10)
C1 0.0184(13) 0.0134(12) 0.0252(14) -0.0007(10) -0.0014(11) 0.0058(10)
C35 0.0209(14) 0.0275(14) 0.0191(14) 0.0005(11) 0.0004(11) 0.0005(11)
C62 0.0227(15) 0.0319(16) 0.0287(16) 0.0042(13) 0.0028(12) -0.0044(12)
C19 0.0153(12) 0.0107(11) 0.0100(11) -0.0011(9) -0.0029(9) -0.0011(9)
C10 0.0163(12) 0.0115(11) 0.0125(12) 0.0006(9) -0.0031(9) -0.0001(9)
C16 0.0240(14) 0.0113(11) 0.0159(12) 0.0029(9) -0.0005(10) 0.0001(10)
C31 0.0309(15) 0.0186(13) 0.0185(14) -0.0017(10) 0.0024(11) 0.0013(11)
C50 0.0174(12) 0.0130(11) 0.0225(14) -0.0040(10) 0.0024(10) 0.0019(10)
C12 0.0143(12) 0.0211(13) 0.0207(13) -0.0009(10) 0.0012(10) 0.0017(10)
C13 0.0182(12) 0.0147(12) 0.0158(12) -0.0023(10) -0.0032(10) 0.0040(10)
C65 0.0238(14) 0.0187(13) 0.0231(14) -0.0024(11) 0.0011(11) -0.0007(11)
C64 0.0276(15) 0.0254(15) 0.0309(16) -0.0068(12) 0.0025(13) 0.0033(12)
C60 0.0214(13) 0.0173(12) 0.0149(13) -0.0006(10) -0.0010(10) 0.0046(10)
C11 0.0178(13) 0.0154(12) 0.0155(12) 0.0023(9) -0.0022(10) -0.0012(10)
C21 0.0190(13) 0.0224(13) 0.0201(14) -0.0034(11) -0.0006(11) 0.0003(11)
C61 0.0268(15) 0.0201(13) 0.0297(16) -0.0019(12) 0.0021(12) -0.0005(11)
C52 0.0313(16) 0.0237(14) 0.0320(17) 0.0029(12) 0.0056(13) 0.0008(12)
C23 0.0288(15) 0.0357(16) 0.0156(14) 0.0016(12) -0.0054(11) -0.0127(13)
C54 0.0225(15) 0.0300(16) 0.0309(16) -0.0096(13) -0.0030(12) -0.0024(12)
C33 0.0341(17) 0.0301(16) 0.0270(16) 0.0035(13) 0.0159(13) 0.0069(13)
C51 0.0248(14) 0.0197(13) 0.0221(14) -0.0018(11) 0.0017(11) 0.0030(11)
C32 0.0436(18) 0.0231(14) 0.0198(14) -0.0023(11) 0.0082(13) 0.0061(13)
C22 0.0293(16) 0.0301(15) 0.0247(16) -0.0111(12) -0.0017(12) -0.0026(12)
C55 0.0217(14) 0.0219(13) 0.0221(14) -0.0032(11) 0.0007(11) 0.0028(11)
C53 0.0268(15) 0.0219(14) 0.0420(19) -0.0049(13) 0.0064(13) -0.0050(12)
C34 0.0216(14) 0.0364(17) 0.0280(16) 0.0060(13) 0.0045(12) 0.0001(12)
C63 0.0237(15) 0.0351(17) 0.0275(16) -0.0035(13) 0.0047(12) 0.0059(13)

loop_
_atom_type_symbol
_atom_type_description
_atom_type_scat_dispersion_real
_atom_type_scat_dispersion_imag
_atom_type_scat_source
C C 0.0033 0.0016 'International Tables Vol C Tables 4.2.6.8 and 6.1.1.4'
H H 0.0000 0.0000 'International Tables Vol C Tables 4.2.6.8 and 6.1.1.4'
P P 0.1023 0.0942 'International Tables Vol C Tables 4.2.6.8 and 6.1.1.4'
Cl Cl 0.1484 0.1585 'International Tables Vol C Tables 4.2.6.8 and 6.1.1.4'
Cu Cu 0.3201 1.2651 'International Tables Vol C Tables 4.2.6.8 and 6.1.1.4'
Sb Sb -0.5866 1.5461 'International Tables Vol C Tables 4.2.6.8 and 6.1.1.4'

loop_
_geom_angle_atom_site_label_1
_geom_angle_atom_site_label_2
_geom_angle_atom_site_label_3
_geom_angle
C44 C49 C48 114.7(2)
C44 C49 C40 115.0(2)
C40 C49 C48 130.3(2)
C45 C46 C47 118.0(2)
C49 C48 P2 121.76(19)
C47 C48 C49 119.4(2)
C47 C48 P2 118.8(2)
C46 C45 C44 119.3(2)
C46 C45 C4 131.4(3)
C44 C45 C4 109.4(2)
C43 C3 C4 104.4(2)
C49 C44 C45 124.4(2)
C43 C44 C49 124.8(2)
C43 C44 C45 110.8(2)
C45 C4 C3 105.0(2)
C48 C47 C46 124.1(3)
Cl1 Sb1 Cu1 146.40(2)
C40 Sb1 Cu1 99.93(7)
C40 Sb1 Cl1 93.97(7)
C40 Sb1 C10 99.04(9)
C10 Sb1 Cu1 111.15(7)
C10 Sb1 Cl1 96.48(7)
P2 Cu1 Sb1 86.73(2)
Cl2 Cu1 Sb1 125.13(3)
Cl2 Cu1 P2 106.84(3)
Cl2 Cu1 P1 121.80(3)
P1 Cu1 Sb1 86.304(19)
P1 Cu1 P2 124.38(3)
C48 P2 Cu1 118.40(8)
C48 P2 C50 103.77(12)
C48 P2 C60 106.80(12)
C50 P2 Cu1 114.45(9)
C50 P2 C60 102.59(12)
C60 P2 Cu1 109.43(9)
C18 P1 Cu1 121.27(8)
C30 P1 Cu1 104.47(8)
C30 P1 C18 104.15(11)
C30 P1 C20 103.63(12)
C20 P1 Cu1 117.89(8)
C20 P1 C18 103.32(11)
C17 C18 P1 117.68(19)
C17 C18 C19 119.3(2)
C19 C18 P1 122.86(18)
C25 C24 C23 119.7(3)
C35 C30 P1 122.1(2)
C35 C30 C31 119.8(3)
C31 C30 P1 118.1(2)
C24 C25 C20 120.8(3)
C43 C42 C41 118.1(2)
C40 C41 C42 124.4(2)
C15 C14 C19 124.4(2)
C15 C14 C13 111.1(2)
C13 C14 C19 124.5(2)
C25 C20 P1 118.3(2)
C21 C20 P1 122.7(2)
C21 C20 C25 119.0(2)
C49 C40 Sb1 127.55(18)
C41 C40 C49 118.7(2)
C41 C40 Sb1 113.70(18)
C15 C2 C1 104.8(2)
C44 C43 C3 109.6(2)
C42 C43 C3 131.3(3)
C42 C43 C44 119.1(2)
C18 C17 C16 123.6(2)
C14 C15 C2 109.6(2)
C16 C15 C14 119.2(2)
C16 C15 C2 131.2(2)
C13 C1 C2 105.5(2)
C34 C35 C30 119.5(3)
C63 C62 C61 119.3(3)
C18 C19 C10 129.9(2)
C14 C19 C18 114.8(2)
C14 C19 C10 115.3(2)
C19 C10 Sb1 123.95(17)
C11 C10 Sb1 116.18(18)
C11 C10 C19 118.9(2)
C15 C16 C17 118.5(2)
C32 C31 C30 120.1(3)
C51 C50 P2 121.3(2)
C55 C50 P2 119.1(2)
C55 C50 C51 119.2(2)
C13 C12 C11 118.4(2)
C14 C13 C1 108.9(2)
C12 C13 C14 118.8(2)
C12 C13 C1 132.3(2)
C64 C65 C60 120.4(3)
C63 C64 C65 120.5(3)
C65 C60 P2 121.7(2)
C65 C60 C61 118.5(3)
C61 C60 P2 119.5(2)
C10 C11 C12 123.9(2)
C22 C21 C20 120.1(3)
C62 C61 C60 120.8(3)
C53 C52 C51 120.2(3)
C22 C23 C24 120.0(3)
C55 C54 C53 120.2(3)
C32 C33 C34 120.0(3)
C52 C51 C50 120.3(3)
C33 C32 C31 120.2(3)
C23 C22 C21 120.4(3)
C54 C55 C50 119.9(3)
C52 C53 C54 120.2(3)
C35 C34 C33 120.4(3)
C64 C63 C62 120.4(3)

loop_
_geom_bond_atom_site_label_1
_geom_bond_atom_site_label_2
_geom_bond_distance
C49 C48 1.446(4)
C49 C44 1.415(4)
C49 C40 1.444(3)
C46 C45 1.366(4)
C46 C47 1.406(4)
C48 C47 1.387(4)
C48 P2 1.816(3)
C45 C44 1.421(4)
C45 C4 1.503(4)
C3 C4 1.555(4)
C3 C43 1.515(4)
C44 C43 1.411(4)
Sb1 Cu1 2.5805(4)
Sb1 Cl1 2.4374(7)
Sb1 C40 2.159(3)
Sb1 C10 2.178(2)
Cu1 P2 2.2606(7)
Cu1 Cl2 2.2399(7)
Cu1 P1 2.2536(7)
P2 C50 1.821(3)
P2 C60 1.830(3)
P1 C18 1.829(2)
P1 C30 1.824(3)
P1 C20 1.825(3)
C18 C17 1.389(3)
C18 C19 1.439(3)
C24 C25 1.387(4)
C24 C23 1.388(4)
C30 C35 1.386(4)
C30 C31 1.395(4)
C25 C20 1.399(4)
C42 C41 1.410(4)
C42 C43 1.361(4)
C41 C40 1.388(4)
C14 C15 1.413(3)
C14 C19 1.418(3)
C14 C13 1.416(4)
C20 C21 1.392(4)
C2 C15 1.511(3)
C2 C1 1.541(4)
C17 C16 1.406(3)
C15 C16 1.356(4)
C1 C13 1.515(3)
C35 C34 1.383(4)
C62 C61 1.389(4)
C62 C63 1.378(4)
C19 C10 1.446(3)
C10 C11 1.384(4)
C31 C32 1.378(4)
C50 C51 1.399(4)
C50 C55 1.395(4)
C12 C13 1.364(4)
C12 C11 1.423(4)
C65 C64 1.375(4)
C65 C60 1.392(4)
C64 C63 1.374(4)
C60 C61 1.393(4)
C21 C22 1.390(4)
C52 C51 1.382(4)
C52 C53 1.374(5)
C23 C22 1.385(4)
C54 C55 1.387(4)
C54 C53 1.388(5)
C33 C32 1.374(5)
C33 C34 1.387(5)
